data_9004600
loop_
_publ_author_name
'Hughes, J. M.'
'Ertl, A.'
'Dyar, M. D.'
'Grew, E. S.'
'Shearer, C. K.'
'Yates, M. G.'
'Guidotti, C. V.'

_publ_section_title
;
 Tetrahedrally coordinated boron in a tourmaline: Boron-rich olenite from
 Stoffhutte, Koralpe, Austria
;
_journal_name_full 'The Canadian Mineralogist'
_journal_page_first 861
_journal_page_last 868
_journal_paper_doi 10.2113/gscanmin.38.4.861
_journal_volume 38
_journal_year 2000
_chemical_compound_source 'Stoffhutte, Koralpe, Austria'
_chemical_formula_sum 'Al8.424 B4.062 Ca0.4 F0.06 H3.31 Li0.357 Na0.294 O30.94 Si4.854'
_chemical_name_mineral Olenite
_space_group_IT_number 160
_symmetry_space_group_name_Hall 'R 3 -2"'
_symmetry_space_group_name_H-M 'R 3 m :H'
_cell_angle_alpha 90
_cell_angle_beta 90
_cell_angle_gamma 120
_cell_formula_units_Z 3
_cell_length_a 15.731
_cell_length_b 15.731
_cell_length_c 7.0638
_cell_volume 1513.846
_database_code_amcsd 0005693
_exptl_crystal_density_diffrn 3.068
_cod_original_sg_symbol_H-M 'R 3 m'
_cod_original_formula_sum 'Na.294 Ca.4 Si4.854 B4.062 Al8.424 Li.357 O30.94 F.06 H3.31'
_cod_database_code 9004600

loop_
_space_group_symop_operation_xyz
x,y,z
2/3+x,1/3+y,1/3+z
1/3+x,2/3+y,2/3+z
x,x-y,z
2/3+x,1/3+x-y,1/3+z
1/3+x,2/3+x-y,2/3+z
-y,-x,z
2/3-y,1/3-x,1/3+z
1/3-y,2/3-x,2/3+z
-x+y,y,z
2/3-x+y,1/3+y,1/3+z
1/3-x+y,2/3+y,2/3+z
-y,x-y,z
2/3-y,1/3+x-y,1/3+z
1/3-y,2/3+x-y,2/3+z
-x+y,-x,z
2/3-x+y,1/3-x,1/3+z
1/3-x+y,2/3-x,2/3+z

loop_
_atom_site_aniso_label
_atom_site_aniso_U_11
_atom_site_aniso_U_22
_atom_site_aniso_U_33
_atom_site_aniso_U_12
_atom_site_aniso_U_13
_atom_site_aniso_U_23
NaX 0.01683 0.01683 0.01390 0.00842 0.00000 0.00000
CaX 0.01683 0.01683 0.01390 0.00842 0.00000 0.00000
SiT 0.00649 0.00602 0.00642 0.00221 -0.00002 -0.00085
BT 0.00649 0.00602 0.00642 0.00221 -0.00002 -0.00085
AlT 0.00649 0.00602 0.00642 0.00221 -0.00002 -0.00085
B 0.00818 0.00771 0.00859 0.00386 0.00000 0.00000
AlY 0.00724 0.00649 0.01112 0.00362 -0.00171 -0.00085
LiY 0.00724 0.00649 0.01112 0.00362 -0.00171 -0.00085
AlZ 0.00715 0.00827 0.00685 0.00404 -0.00080 0.00056
O1 0.01439 0.01439 0.01239 0.00719 0.00000 0.00000
O-H1 0.01439 0.01439 0.01239 0.00719 0.00000 0.00000
F1 0.01439 0.01439 0.01239 0.00719 0.00000 0.00000
O2 0.01580 0.00649 0.01643 0.00324 0.00024 0.00049
O3 0.02153 0.01166 0.00809 0.01077 -0.00171 -0.00085
O4 0.01307 0.01777 0.01314 0.00889 -0.00122 -0.00244
O5 0.01899 0.01345 0.01264 0.00950 0.00049 0.00024
O6 0.00865 0.00893 0.00935 0.00357 0.00000 -0.00049
O7 0.00968 0.00950 0.00859 0.00395 0.00122 -0.00049
O8 0.00715 0.01015 0.01011 0.00428 0.00098 0.00268

loop_
_atom_site_label
_atom_site_fract_x
_atom_site_fract_y
_atom_site_fract_z
_atom_site_occupancy
_atom_site_U_iso_or_equiv
_atom_site_type_symbol
_atom_site_attached_hydrogens
NaX 0.00000 0.00000 0.25000 0.29400 0.01583 Na 0
CaX 0.00000 0.00000 0.25000 0.40000 0.01583 Ca 0
SiT 0.19113 0.18921 0.03576 0.80900 0.00671 Si 0
BT 0.19113 0.18921 0.03576 0.17700 0.00671 B 0
AlT 0.19113 0.18921 0.03576 0.01400 0.00671 Al 0
B 0.10896 0.21792 0.48560 1.00000 0.00811 B 0
AlY 0.12153 0.06076 -0.32480 0.80800 0.00823 Al 0
LiY 0.12153 0.06076 -0.32480 0.11900 0.00823 Li 0
AlZ 0.29662 0.26057 -0.35807 0.98600 0.00733 Al 0
O1 0.00000 0.00000 -0.19370 0.63000 0.01368 O 0
O-H1 0.00000 0.00000 -0.19370 0.31000 0.01368 O 1
F1 0.00000 0.00000 -0.19370 0.06000 0.01368 F 0
O2 0.05978 0.11956 0.52490 1.00000 0.01393 O 0
O3 0.25910 0.12955 -0.45900 1.00000 0.01267 O 0
O4 0.09386 0.18772 0.11050 1.00000 0.01418 O 0
O5 0.18580 0.09290 0.13140 1.00000 0.01431 O 0
O6 0.19334 0.18281 -0.19130 1.00000 0.00937 O 0
O7 0.28671 0.28591 0.10980 1.00000 0.00963 O 0
O8 0.20940 0.26979 0.47050 1.00000 0.00912 O 0
H 0.24800 0.12400 0.42300 1.00000 0.01710 H 0

loop_
_cod_changelog_entry_id
_cod_changelog_entry_author
_cod_changelog_entry_date
_cod_changelog_entry_text
1
;cod-tools version 3.8.0
Id: cif_guess_AMCSD_atom_types 9574 2023-05-10 09:00:05Z saulius
;
2023-05-10T18:49:18+03:00
;Derived atom types and hydrogen counts
from atom names that follow the AMCSD naming convention
(Wat == water, O-H == hydroxyl).
;
2
;cod-tools version 3.10.1
Id: cif_fix_AMCSD_aniso_labels 10200 2024-08-01 14:09:44Z saulius
;
2024-08-02T12:20:38+03:00
;Changed the following '_atom_site_aniso_label' values:
'OH1' -> 'O-H1'
;

loop_
_cod_related_entry_id
_cod_related_entry_database
_cod_related_entry_code
1 AMCSD 0005693
